data_7110536
loop_
_publ_author_name
'Airey, Samantha'
'Drljaca, Alexander'
'Hardie, Michaele J.'
'Raston, Colin L.'

_publ_section_title
;
 Cyclam as a supramolecular synthon: infinite stacked arrays to
 encapsulation in superanions
;
_journal_issue 12
_journal_name_full 'Chemical Communications'
_journal_page_first 1137
_journal_paper_doi 10.1039/a902124h
_journal_year 1999
_chemical_formula_sum 'C33 H77 Cr N2 O27 S4'
_chemical_formula_weight 1114.21
_chemical_name_common
;
[Cr2(OH)2(H2O)8][H4(1,4,8,11-tetraazacyclodecane)][{(p-
sulfonatocalix[4]arene)2}].6(H2O)
;
_chemical_name_systematic
; 
 ? 
;
_space_group_IT_number 2
_symmetry_cell_setting triclinic
_symmetry_space_group_name_Hall '-P 1'
_symmetry_space_group_name_H-M 'P -1'
_atom_sites_solution_hydrogens geom
_atom_sites_solution_primary direct
_atom_sites_solution_secondary difmap
_audit_creation_method SHELXL-97
_cell_angle_alpha 63.836(1)
_cell_angle_beta 86.583(2)
_cell_angle_gamma 80.499(2)
_cell_formula_units_Z 2
_cell_length_a 10.9916(3)
_cell_length_b 14.8774(5)
_cell_length_c 15.3517(6)
_cell_measurement_temperature 123(1)
_cell_volume 2222.03(13)
_computing_structure_refinement 'SHELXL-97 (Sheldrick, 1997)'
_computing_structure_solution 'SHELXS-97 (Sheldrick, 1990)'
_diffrn_ambient_temperature 123(1)
_diffrn_measured_fraction_theta_full 0.980
_diffrn_measured_fraction_theta_max 0.980
_diffrn_measurement_device_type CCD
_diffrn_radiation_monochromator graphite
_diffrn_radiation_source 'fine-focus sealed tube'
_diffrn_radiation_type MoK\a
_diffrn_radiation_wavelength 0.71073
_diffrn_reflns_av_R_equivalents 0.146
_diffrn_reflns_av_sigmaI/netI 0.1400
_diffrn_reflns_limit_h_max 14
_diffrn_reflns_limit_h_min 0
_diffrn_reflns_limit_k_max 19
_diffrn_reflns_limit_k_min -18
_diffrn_reflns_limit_l_max 19
_diffrn_reflns_limit_l_min -19
_diffrn_reflns_number 37347
_diffrn_reflns_theta_full 27.22
_diffrn_reflns_theta_max 27.22
_diffrn_reflns_theta_min 1.48
_exptl_absorpt_coefficient_mu 0.545
_exptl_absorpt_correction_type none
_exptl_crystal_colour 'pale green '
_exptl_crystal_density_diffrn 1.665
_exptl_crystal_density_method 'not measured'
_exptl_crystal_description needle
_exptl_crystal_F_000 1186
_exptl_crystal_size_max 0.18
_exptl_crystal_size_mid 0.08
_exptl_crystal_size_min 0.04
_refine_diff_density_max 2.376
_refine_diff_density_min -1.755
_refine_diff_density_rms 0.260
_refine_ls_extinction_method none
_refine_ls_goodness_of_fit_ref 2.277
_refine_ls_hydrogen_treatment noref
_refine_ls_matrix_type full
_refine_ls_number_parameters 613
_refine_ls_number_reflns 9727
_refine_ls_number_restraints 0
_refine_ls_restrained_S_all 2.277
_refine_ls_R_factor_all 0.2347
_refine_ls_R_factor_gt 0.1644
_refine_ls_shift/su_max 0.000
_refine_ls_shift/su_mean 0.000
_refine_ls_structure_factor_coef Fsqd
_refine_ls_weighting_details 'w=1/[\s^2^(Fo^2^)+(0.1000P)^2^+0.0000P] where P=(Fo^2^+2Fc^2^)/3'
_refine_ls_weighting_scheme calc
_refine_ls_wR_factor_gt 0.3927
_refine_ls_wR_factor_ref 0.4139
_reflns_number_gt 5814
_reflns_number_total 9727
_reflns_threshold_expression >2sigma(I)
_cod_data_source_file 902124hsup1.cif
_cod_data_source_block 1
_cod_depositor_comments
;
The following automatic conversions were performed:

'_symmetry_cell_setting' value 'Triclinic' changed to 'triclinic'
according to /home/saulius/struct/CIF-dictionaries/cif_core.dic
dictionary named 'cif_core.dic' version 2.4.2 from 2011-04-26.

Automatic conversion script
Id: cif_fix_values 1891 2012-01-12 08:04:46Z andrius 

The following automatic conversions were performed:

'_refine_ls_weighting_scheme' value 'calc
w=1/[\s^2^(Fo^2^)+(0.1000P)^2^+0.0000P] where P=(Fo^2^+2Fc^2^)/3' was
changed to 'calc'. New tag '_refine_ls_weighting_details' was
created. The value of the new tag was set to
'w=1/[\s^2^(Fo^2^)+(0.1000P)^2^+0.0000P] where P=(Fo^2^+2Fc^2^)/3'.

Automatic conversion script
Id: cif_fix_values 3143 2015-03-26 13:38:13Z robertas 
;
_cod_original_sg_symbol_H-M P-1
_cod_database_code 7110536

loop_
_symmetry_equiv_pos_as_xyz
'x, y, z'
'-x, -y, -z'

loop_
_atom_site_label
_atom_site_type_symbol
_atom_site_fract_x
_atom_site_fract_y
_atom_site_fract_z
_atom_site_U_iso_or_equiv
_atom_site_adp_type
_atom_site_occupancy
_atom_site_calc_flag
_atom_site_refinement_flags
Cr1 Cr 0.1260(2) -0.00143(16) 0.03210(15) 0.0363(6) Uani 1 d .
N1 N 0.2600(8) 0.0932(7) 0.4754(7) 0.018(2) Uani 1 d .
N2 N 0.3899(8) -0.0780(7) 0.6716(7) 0.021(2) Uani 1 d .
S1 S -0.4468(3) 0.2008(2) -0.9449(3) 0.0281(8) Uani 1 d .
S2 S -1.0543(3) 0.1621(2) -0.7450(2) 0.0217(7) Uani 1 d .
S3 S -0.9340(3) 0.2313(2) -0.2944(2) 0.0214(7) Uani 1 d .
S4 S -0.3251(2) 0.1801(2) -0.4734(2) 0.0175(6) Uani 1 d .
C1 C 0.5267(10) -0.0783(9) 0.6566(10) 0.027(3) Uani 1 d .
H1A H 0.5609 -0.0648 0.7056 0.032 Uiso 1 calc R
H1B H 0.5406 -0.0245 0.5936 0.032 Uiso 1 calc R
C2 C 0.4068(9) 0.1790(9) 0.3377(8) 0.022(3) Uani 1 d .
H2A H 0.4054 0.2303 0.2710 0.027 Uiso 1 calc R
H2B H 0.4517 0.1998 0.3765 0.027 Uiso 1 calc R
C3 C 0.2736(10) 0.1714(9) 0.3744(8) 0.023(3) Uani 1 d .
H3A H 0.2360 0.2370 0.3702 0.028 Uiso 1 calc R
H3B H 0.2277 0.1574 0.3310 0.028 Uiso 1 calc R
C4 C 0.3274(11) 0.1085(9) 0.5484(9) 0.027(3) Uani 1 d .
H4A H 0.2936 0.1737 0.5468 0.032 Uiso 1 calc R
H4B H 0.4136 0.1097 0.5308 0.032 Uiso 1 calc R
C5 C 0.3185(10) 0.0262(9) 0.6505(9) 0.025(3) Uani 1 d .
H5A H 0.2322 0.0197 0.6639 0.030 Uiso 1 calc R
H5B H 0.3472 0.0482 0.6954 0.030 Uiso 1 calc R
C6 C -0.6241(9) 0.4696(8) -0.8931(8) 0.017(2) Uani 1 d .
C7 C -0.5002(9) 0.4309(8) -0.8670(7) 0.013(2) Uani 1 d .
C8 C -0.4471(10) 0.3474(8) -0.8835(8) 0.019(2) Uani 1 d .
H8 H -0.3644 0.3209 -0.8677 0.022 Uiso 1 calc R
C9 C -0.5155(9) 0.3037(8) -0.9227(8) 0.018(2) Uani 1 d .
C10 C -0.6384(9) 0.3459(8) -0.9510(7) 0.015(2) Uani 1 d .
H10 H -0.6832 0.3182 -0.9800 0.018 Uiso 1 calc R
C11 C -0.6942(9) 0.4288(8) -0.9361(8) 0.013(2) Uani 1 d .
C12 C -0.8289(9) 0.4687(8) -0.9608(8) 0.015(2) Uani 1 d .
H12A H -0.8519 0.4535 -1.0124 0.018 Uiso 1 calc R
H12B H -0.8421 0.5418 -0.9848 0.018 Uiso 1 calc R
C13 C -0.9563(9) 0.4691(8) -0.8134(8) 0.015(2) Uani 1 d .
C14 C -0.9113(9) 0.4236(8) -0.8747(8) 0.016(2) Uani 1 d .
C15 C -0.9430(8) 0.3292(8) -0.8524(8) 0.016(2) Uani 1 d .
H15 H -0.9153 0.2976 -0.8920 0.019 Uiso 1 calc R
C16 C -1.0139(9) 0.2809(8) -0.7738(8) 0.016(2) Uani 1 d .
C17 C -1.0500(9) 0.3247(8) -0.7095(8) 0.015(2) Uani 1 d .
H17 H -1.0923 0.2901 -0.6533 0.017 Uiso 1 calc R
C18 C -1.0221(9) 0.4190(8) -0.7306(8) 0.016(2) Uani 1 d .
C19 C -1.0619(9) 0.4652(8) -0.6602(8) 0.017(2) Uani 1 d .
H19A H -1.0717 0.5385 -0.6953 0.020 Uiso 1 calc R
H19B H -1.1412 0.4468 -0.6335 0.020 Uiso 1 calc R
C20 C -0.8640(9) 0.4740(8) -0.5892(8) 0.013(2) Uani 1 d .
C21 C -0.9687(9) 0.4294(8) -0.5775(8) 0.014(2) Uani 1 d .
C22 C -0.9879(9) 0.3537(8) -0.4884(8) 0.018(2) Uani 1 d .
H22 H -1.0576 0.3228 -0.4796 0.022 Uiso 1 calc R
C23 C -0.9082(9) 0.3219(8) -0.4120(8) 0.014(2) Uani 1 d .
C24 C -0.8030(9) 0.3668(8) -0.4242(9) 0.017(2) Uani 1 d .
H24 H -0.7480 0.3448 -0.3726 0.020 Uiso 1 calc R
C25 C -0.7804(9) 0.4429(8) -0.5118(7) 0.011(2) Uani 1 d .
C26 C -0.6639(9) 0.4925(8) -0.5300(8) 0.017(2) Uani 1 d .
H26A H -0.6834 0.5640 -0.5738 0.021 Uiso 1 calc R
H26B H -0.6340 0.4866 -0.4692 0.021 Uiso 1 calc R
C27 C -0.5341(9) 0.4854(8) -0.6708(8) 0.017(2) Uani 1 d .
C28 C -0.5648(9) 0.4422(8) -0.5733(8) 0.017(2) Uani 1 d .
C29 C -0.5010(9) 0.3474(8) -0.5134(8) 0.015(2) Uani 1 d .
H29 H -0.5188 0.3172 -0.4476 0.018 Uiso 1 calc R
C30 C -0.4114(9) 0.2978(8) -0.5505(8) 0.014(2) Uani 1 d .
C31 C -0.3854(9) 0.3395(8) -0.6479(8) 0.014(2) Uani 1 d .
H31 H -0.3254 0.3046 -0.6718 0.017 Uiso 1 calc R
C32 C -0.4483(9) 0.4343(8) -0.7115(8) 0.015(2) Uani 1 d .
C33 C -0.4244(9) 0.4746(8) -0.8203(8) 0.017(2) Uani 1 d .
H33A H -0.4450 0.5479 -0.8509 0.020 Uiso 1 calc R
H33B H -0.3375 0.4571 -0.8305 0.020 Uiso 1 calc R
O1 O -0.0195(8) 0.0945(6) -0.0399(6) 0.036(2) Uani 1 d .
O2 O 0.0726(11) -0.0116(7) 0.1622(7) 0.058(3) Uani 1 d .
O3 O 0.2175(9) 0.1067(8) 0.0253(8) 0.056(3) Uani 1 d .
O4 O 0.2668(9) -0.1094(7) 0.1031(7) 0.045(3) Uani 1 d .
O5 O 0.2065(8) 0.0040(7) -0.0901(6) 0.045(3) Uani 1 d .
O6 O -0.6854(6) 0.5489(6) -0.8775(6) 0.0190(17) Uani 1 d .
O7 O -0.9455(7) 0.5676(5) -0.8360(5) 0.0198(17) Uani 1 d .
O8 O -0.8352(6) 0.5512(6) -0.6736(5) 0.0202(18) Uani 1 d .
O9 O -0.5880(7) 0.5814(5) -0.7367(6) 0.0207(18) Uani 1 d .
O10 O -0.3486(7) 0.1466(6) -0.8723(6) 0.029(2) Uani 1 d .
O11 O -0.3956(11) 0.2423(8) -1.0413(7) 0.058(3) Uani 1 d .
O12 O -0.5394(8) 0.1401(8) -0.9343(10) 0.064(4) Uani 1 d .
O13 O -1.1751(7) 0.1602(7) -0.7033(7) 0.037(2) Uani 1 d .
O14 O -1.0515(8) 0.1534(6) -0.8356(6) 0.034(2) Uani 1 d .
O15 O -0.9612(8) 0.0852(6) -0.6782(6) 0.033(2) Uani 1 d .
O16 O -0.9625(7) 0.2853(6) -0.2347(6) 0.0273(19) Uani 1 d .
O17 O -1.0352(8) 0.1856(7) -0.3047(6) 0.036(2) Uani 1 d .
O18 O -0.8193(7) 0.1591(6) -0.2621(6) 0.034(2) Uani 1 d .
O19 O -0.3730(7) 0.1530(6) -0.3772(6) 0.028(2) Uani 1 d .
O20 O -0.1985(6) 0.1977(6) -0.4837(6) 0.028(2) Uani 1 d .
O21 O -0.3488(7) 0.1078(6) -0.5099(5) 0.0192(17) Uani 1 d .
O22 O 0.4853(15) 0.0801(15) 0.7983(16) 0.046(5) Uani 0.50 d P
O23 O 0.2668(17) 0.0506(16) 0.2224(13) 0.045(5) Uani 0.50 d P
O24 O 0.7212(8) 0.2499(7) 0.7173(6) 0.035(2) Uani 1 d .
O25 O 0.8645(8) 0.2690(7) 0.9794(7) 0.040(2) Uani 1 d .
O26 O 0.2118(9) 0.2866(8) 0.8915(8) 0.052(3) Uani 1 d .
O27 O 0.4078(10) 0.2807(9) 0.7705(9) 0.062(3) Uani 1 d .
O28 O 0.0342(7) 0.0872(7) 0.5384(7) 0.036(2) Uani 1 d .

loop_
_atom_site_aniso_label
_atom_site_aniso_U_11
_atom_site_aniso_U_22
_atom_site_aniso_U_33
_atom_site_aniso_U_23
_atom_site_aniso_U_13
_atom_site_aniso_U_12
Cr1 0.0518(14) 0.0241(12) 0.0200(13) -0.0039(10) 0.0043(10) 0.0107(10)
N1 0.016(5) 0.019(5) 0.020(5) -0.009(4) -0.001(4) 0.002(4)
N2 0.010(4) 0.023(5) 0.022(6) -0.007(5) 0.005(4) 0.005(4)
S1 0.0262(16) 0.0282(18) 0.037(2) -0.0238(16) -0.0020(14) 0.0045(13)
S2 0.0207(14) 0.0219(16) 0.0284(18) -0.0163(14) 0.0031(12) -0.0042(12)
S3 0.0248(15) 0.0201(16) 0.0140(16) -0.0041(13) 0.0029(12) -0.0004(12)
S4 0.0165(13) 0.0172(15) 0.0183(16) -0.0081(13) -0.0018(11) 0.0008(11)
C1 0.017(6) 0.024(7) 0.048(9) -0.019(6) 0.009(5) -0.018(5)
C2 0.019(6) 0.024(7) 0.015(6) -0.006(5) -0.001(5) 0.011(5)
C3 0.020(6) 0.023(7) 0.020(7) -0.004(5) 0.004(5) -0.007(5)
C4 0.028(6) 0.022(7) 0.035(8) -0.016(6) 0.004(6) -0.008(5)
C5 0.020(6) 0.034(7) 0.031(8) -0.023(6) 0.000(5) -0.010(5)
C6 0.016(5) 0.018(6) 0.012(6) -0.004(5) 0.005(4) -0.002(5)
C7 0.013(5) 0.017(6) 0.007(5) -0.003(5) 0.005(4) -0.004(4)
C8 0.015(5) 0.022(6) 0.014(6) -0.006(5) 0.004(4) 0.004(5)
C9 0.020(6) 0.017(6) 0.012(6) -0.008(5) 0.001(4) 0.009(5)
C10 0.017(5) 0.020(6) 0.005(6) -0.003(5) 0.006(4) -0.008(5)
C11 0.011(5) 0.016(6) 0.015(6) -0.011(5) 0.005(4) -0.004(4)
C12 0.018(5) 0.017(6) 0.008(6) -0.005(5) 0.003(4) -0.001(5)
C13 0.013(5) 0.019(6) 0.011(6) -0.004(5) -0.001(4) 0.000(4)
C14 0.013(5) 0.020(6) 0.014(6) -0.008(5) 0.000(4) 0.001(4)
C15 0.005(5) 0.026(6) 0.025(7) -0.021(6) 0.000(4) 0.005(4)
C16 0.015(5) 0.019(6) 0.014(6) -0.008(5) -0.003(4) 0.002(5)
C17 0.014(5) 0.021(6) 0.007(6) -0.005(5) 0.006(4) -0.003(5)
C18 0.013(5) 0.023(6) 0.014(6) -0.014(5) -0.001(4) 0.007(5)
C19 0.017(5) 0.019(6) 0.011(6) -0.005(5) -0.002(4) 0.004(5)
C20 0.015(5) 0.011(5) 0.014(6) -0.007(5) 0.009(4) -0.005(4)
C21 0.016(5) 0.017(6) 0.013(6) -0.010(5) 0.006(4) -0.002(4)
C22 0.015(5) 0.024(6) 0.020(7) -0.015(6) 0.002(5) 0.002(5)
C23 0.014(5) 0.012(5) 0.013(6) -0.004(5) 0.004(4) -0.001(4)
C24 0.012(5) 0.016(6) 0.025(7) -0.011(5) -0.004(4) 0.003(4)
C25 0.019(5) 0.008(5) 0.007(6) -0.004(4) 0.004(4) -0.004(4)
C26 0.017(5) 0.017(6) 0.019(6) -0.009(5) -0.008(5) 0.001(5)
C27 0.020(6) 0.012(6) 0.017(6) -0.005(5) -0.006(5) -0.001(5)
C28 0.014(5) 0.022(6) 0.019(6) -0.016(5) -0.007(4) 0.003(5)
C29 0.016(5) 0.017(6) 0.013(6) -0.008(5) 0.004(4) -0.002(5)
C30 0.015(5) 0.013(5) 0.010(6) -0.002(5) -0.001(4) 0.000(4)
C31 0.012(5) 0.019(6) 0.012(6) -0.009(5) -0.005(4) 0.001(4)
C32 0.005(5) 0.028(6) 0.019(6) -0.013(5) 0.011(4) -0.013(5)
C33 0.014(5) 0.016(6) 0.015(6) -0.002(5) -0.004(4) 0.003(4)
O1 0.054(6) 0.023(5) 0.021(5) -0.007(4) 0.006(4) 0.010(4)
O2 0.113(9) 0.024(6) 0.024(6) -0.008(5) 0.009(6) 0.014(6)
O3 0.050(6) 0.054(7) 0.050(7) -0.010(6) -0.019(5) -0.002(5)
O4 0.055(6) 0.035(6) 0.034(6) -0.013(5) -0.011(5) 0.019(5)
O5 0.051(6) 0.050(7) 0.022(5) -0.013(5) 0.012(4) 0.011(5)
O6 0.020(4) 0.016(4) 0.027(5) -0.017(4) -0.002(3) 0.005(3)
O7 0.029(4) 0.011(4) 0.020(5) -0.008(4) 0.001(3) -0.001(3)
O8 0.022(4) 0.018(4) 0.016(4) 0.000(4) 0.006(3) -0.011(3)
O9 0.029(4) 0.012(4) 0.017(5) -0.005(4) -0.003(3) 0.003(3)
O10 0.032(5) 0.028(5) 0.028(5) -0.016(4) 0.001(4) 0.009(4)
O11 0.094(8) 0.040(6) 0.030(6) -0.021(5) 0.006(6) 0.030(6)
O12 0.034(6) 0.044(7) 0.143(12) -0.068(8) -0.019(6) 0.005(5)
O13 0.025(5) 0.041(6) 0.070(7) -0.042(6) 0.017(4) -0.020(4)
O14 0.058(6) 0.022(5) 0.025(5) -0.012(4) -0.004(4) -0.010(4)
O15 0.044(5) 0.021(5) 0.023(5) 0.001(4) -0.019(4) -0.002(4)
O16 0.034(5) 0.028(5) 0.015(5) -0.009(4) 0.003(4) 0.002(4)
O17 0.046(5) 0.041(6) 0.017(5) -0.003(4) -0.008(4) -0.024(5)
O18 0.036(5) 0.025(5) 0.025(5) -0.001(4) 0.009(4) 0.004(4)
O19 0.041(5) 0.024(5) 0.012(5) -0.005(4) 0.001(4) 0.005(4)
O20 0.011(4) 0.022(5) 0.044(6) -0.007(4) -0.008(4) -0.005(3)
O21 0.029(4) 0.018(4) 0.014(4) -0.010(4) -0.005(3) -0.001(3)
O22 0.023(9) 0.047(12) 0.079(16) -0.033(12) 0.020(9) -0.028(9)
O23 0.046(11) 0.063(14) 0.019(11) -0.016(10) -0.016(8) 0.005(10)
O24 0.046(5) 0.031(5) 0.028(5) -0.015(4) 0.000(4) 0.001(4)
O25 0.049(6) 0.033(6) 0.029(6) -0.010(5) 0.010(4) -0.003(4)
O26 0.055(6) 0.051(7) 0.051(7) -0.019(6) -0.009(5) -0.016(5)
O27 0.060(7) 0.057(8) 0.074(9) -0.025(7) -0.018(6) -0.023(6)
O28 0.021(4) 0.026(5) 0.048(6) -0.007(5) 0.014(4) -0.002(4)

loop_
_atom_type_symbol
_atom_type_description
_atom_type_scat_dispersion_real
_atom_type_scat_dispersion_imag
_atom_type_scat_source
Cr Cr 0.3209 0.6236 'International Tables Vol C Tables 4.2.6.8 and 6.1.1.4'
S S 0.1246 0.1234 'International Tables Vol C Tables 4.2.6.8 and 6.1.1.4'
O O 0.0106 0.0060 'International Tables Vol C Tables 4.2.6.8 and 6.1.1.4'
N N 0.0061 0.0033 'International Tables Vol C Tables 4.2.6.8 and 6.1.1.4'
C C 0.0033 0.0016 'International Tables Vol C Tables 4.2.6.8 and 6.1.1.4'
H H 0.0000 0.0000 'International Tables Vol C Tables 4.2.6.8 and 6.1.1.4'

loop_
_geom_angle_atom_site_label_1
_geom_angle_atom_site_label_2
_geom_angle_atom_site_label_3
_geom_angle
_geom_angle_site_symmetry_1
_geom_angle_site_symmetry_3
O1 Cr1 O1 79.8(4) 2 .
O1 Cr1 O2 91.1(4) 2 .
O1 Cr1 O2 95.9(4) . .
O1 Cr1 O3 172.7(4) 2 .
O1 Cr1 O3 94.3(4) . .
O2 Cr1 O3 85.3(5) . .
O1 Cr1 O5 94.5(4) 2 .
O1 Cr1 O5 92.0(4) . .
O2 Cr1 O5 171.0(5) . .
O3 Cr1 O5 89.8(4) . .
O1 Cr1 O4 94.7(4) 2 .
O1 Cr1 O4 174.3(4) . .
O2 Cr1 O4 85.9(4) . .
O3 Cr1 O4 91.3(4) . .
O5 Cr1 O4 86.7(4) . .
C3 N1 C4 112.5(9) . .
C1 N2 C5 113.3(8) . .
O12 S1 O11 113.8(7) . .
O12 S1 O10 111.9(6) . .
O11 S1 O10 110.3(6) . .
O12 S1 C9 107.6(5) . .
O11 S1 C9 107.0(6) . .
O10 S1 C9 105.8(5) . .
O13 S2 O14 112.8(5) . .
O13 S2 O15 112.5(6) . .
O14 S2 O15 109.8(5) . .
O13 S2 C16 107.4(5) . .
O14 S2 C16 106.0(5) . .
O15 S2 C16 108.0(5) . .
O17 S3 O16 113.6(5) . .
O17 S3 O18 112.6(6) . .
O16 S3 O18 111.4(5) . .
O17 S3 C23 105.2(5) . .
O16 S3 C23 106.8(5) . .
O18 S3 C23 106.6(5) . .
O19 S4 O20 114.5(5) . .
O19 S4 O21 110.7(5) . .
O20 S4 O21 113.4(5) . .
O19 S4 C30 106.9(5) . .
O20 S4 C30 105.0(5) . .
O21 S4 C30 105.5(5) . .
N2 C1 C2 112.2(8) . 2_656
C1 C2 C3 111.6(9) 2_656 .
N1 C3 C2 115.8(9) . .
N1 C4 C5 112.5(9) . .
C4 C5 N2 116.3(9) . .
O6 C6 C7 122.4(9) . .
O6 C6 C11 115.6(9) . .
C7 C6 C11 122.1(10) . .
C6 C7 C8 117.7(9) . .
C6 C7 C33 122.2(9) . .
C8 C7 C33 120.1(9) . .
C9 C8 C7 121.2(10) . .
C8 C9 C10 119.9(10) . .
C8 C9 S1 120.6(8) . .
C10 C9 S1 119.4(8) . .
C11 C10 C9 120.5(9) . .
C10 C11 C6 118.5(9) . .
C10 C11 C12 119.7(9) . .
C6 C11 C12 121.7(9) . .
C11 C12 C14 112.7(9) . .
O7 C13 C18 116.5(9) . .
O7 C13 C14 121.9(9) . .
C18 C13 C14 121.5(10) . .
C15 C14 C13 117.1(9) . .
C15 C14 C12 118.1(9) . .
C13 C14 C12 124.8(9) . .
C16 C15 C14 122.1(10) . .
C15 C16 C17 119.6(10) . .
C15 C16 S2 122.5(8) . .
C17 C16 S2 117.8(8) . .
C18 C17 C16 119.5(9) . .
C17 C18 C13 120.0(9) . .
C17 C18 C19 118.8(9) . .
C13 C18 C19 121.2(10) . .
C21 C19 C18 112.2(8) . .
O8 C20 C21 123.8(10) . .
O8 C20 C25 115.1(8) . .
C21 C20 C25 121.1(10) . .
C22 C21 C20 118.0(10) . .
C22 C21 C19 120.7(9) . .
C20 C21 C19 121.4(10) . .
C23 C22 C21 122.2(10) . .
C22 C23 C24 119.6(10) . .
C22 C23 S3 123.9(8) . .
C24 C23 S3 116.4(8) . .
C25 C24 C23 120.2(10) . .
C24 C25 C20 118.9(9) . .
C24 C25 C26 122.2(9) . .
C20 C25 C26 118.8(9) . .
C28 C26 C25 110.5(8) . .
C28 C27 O9 123.0(10) . .
C28 C27 C32 122.6(10) . .
O9 C27 C32 114.3(10) . .
C27 C28 C29 117.9(10) . .
C27 C28 C26 123.3(10) . .
C29 C28 C26 118.8(10) . .
C30 C29 C28 120.6(10) . .
C31 C30 C29 120.9(10) . .
C31 C30 S4 118.4(8) . .
C29 C30 S4 120.6(8) . .
C30 C31 C32 120.6(10) . .
C31 C32 C27 117.1(10) . .
C31 C32 C33 119.2(9) . .
C27 C32 C33 123.6(10) . .
C7 C33 C32 111.3(8) . .
Cr1 O1 Cr1 100.2(4) 2 .

loop_
_geom_bond_atom_site_label_1
_geom_bond_atom_site_label_2
_geom_bond_distance
_geom_bond_site_symmetry_2
Cr1 O1 1.916(9) 2
Cr1 O1 1.971(9) .
Cr1 O2 1.995(10) .
Cr1 O3 1.996(11) .
Cr1 O5 2.000(9) .
Cr1 O4 2.000(9) .
N1 C3 1.491(14) .
N1 C4 1.495(14) .
N2 C1 1.507(13) .
N2 C5 1.520(15) .
S1 O12 1.425(9) .
S1 O11 1.448(11) .
S1 O10 1.456(9) .
S1 C9 1.755(11) .
S2 O13 1.439(8) .
S2 O14 1.451(9) .
S2 O15 1.453(8) .
S2 C16 1.751(11) .
S3 O17 1.445(8) .
S3 O16 1.456(8) .
S3 O18 1.465(9) .
S3 C23 1.753(11) .
S4 O19 1.439(8) .
S4 O20 1.445(7) .
S4 O21 1.478(7) .
S4 C30 1.768(11) .
C1 C2 1.522(16) 2_656
C2 C1 1.522(16) 2_656
C2 C3 1.540(14) .
C4 C5 1.515(17) .
C6 O6 1.367(12) .
C6 C7 1.396(14) .
C6 C11 1.403(14) .
C7 C8 1.403(15) .
C7 C33 1.513(14) .
C8 C9 1.383(15) .
C9 C10 1.399(14) .
C10 C11 1.391(14) .
C11 C12 1.506(14) .
C12 C14 1.515(14) .
C13 O7 1.372(12) .
C13 C18 1.388(15) .
C13 C14 1.409(15) .
C14 C15 1.392(14) .
C15 C16 1.374(15) .
C16 C17 1.410(14) .
C17 C18 1.378(14) .
C18 C19 1.526(14) .
C19 C21 1.524(15) .
C20 O8 1.362(12) .
C20 C21 1.385(14) .
C20 C25 1.405(15) .
C21 C22 1.367(15) .
C22 C23 1.366(15) .
C23 C24 1.391(14) .
C24 C25 1.365(15) .
C25 C26 1.533(13) .
C26 C28 1.508(14) .
C27 C28 1.389(16) .
C27 O9 1.390(13) .
C27 C32 1.404(15) .
C28 C29 1.390(15) .
C29 C30 1.380(14) .
C30 C31 1.376(15) .
C31 C32 1.401(15) .
C32 C33 1.527(15) .
O1 Cr1 1.916(9) 2
